data_7240312
loop_
_publ_author_name
'Wang, Ruirui'
'Wang, Haili'
'Wang, Juan'
'Bai, Feifei'
'Ma, Yue'
'Li, Licun'
'Wang, Qinglun'
'Zhao, Bin'
'Cheng, Peng'

_publ_section_title
;
 The different magnetic relaxation behaviors in [Fe(CN)6]3&#x2212; or
 [Co(CN)6]3&#x2212; bridged 3d--4f heterometallic compounds
;
_journal_name_full CrystEngComm
_journal_paper_doi 10.1039/D0CE00039F
_journal_year 2020
_chemical_formula_moiety 'C60 H56 Co2 Dy2 N28 O8, 5(H2 O)'
_chemical_formula_sum 'C60 H66 Co2 Dy2 N28 O13'
_chemical_formula_weight 1830.26
_space_group_crystal_system triclinic
_space_group_IT_number 2
_space_group_name_Hall '-P 1'
_space_group_name_H-M_alt 'P -1'
_atom_sites_solution_hydrogens mixed
_atom_sites_solution_primary iterative
_audit_creation_date 2019-12-30
_audit_creation_method
;
Olex2 1.2
(compiled 2018.05.29 svn.r3508 for OlexSys, GUI svn.r5506)
;
_audit_update_record
;
2020-01-06 deposited with the CCDC.	2020-03-26 downloaded from the CCDC.
;
_cell_angle_alpha 77.415(2)
_cell_angle_beta 70.445(2)
_cell_angle_gamma 87.203(2)
_cell_formula_units_Z 1
_cell_length_a 11.8368(7)
_cell_length_b 12.9003(7)
_cell_length_c 12.9079(8)
_cell_measurement_reflns_used 2091
_cell_measurement_temperature 297
_cell_measurement_theta_max 23
_cell_measurement_theta_min 3
_cell_volume 1812.08(19)
_computing_molecular_graphics 'Olex2 (Dolomanov et al., 2009)'
_computing_publication_material 'Olex2 (Dolomanov et al., 2009)'
_computing_structure_refinement 'XL (Sheldrick, 2008)'
_computing_structure_solution 'olex2.solve (Bourhis et al., 2015)'
_diffrn_ambient_temperature 297
_diffrn_measured_fraction_theta_full 0.994
_diffrn_measured_fraction_theta_max 0.987
_diffrn_measurement_device_type 'CCD Area Detector'
_diffrn_radiation_type MoK\a
_diffrn_radiation_wavelength 0.71073
_diffrn_reflns_av_R_equivalents 0.0573
_diffrn_reflns_av_unetI/netI 0.0258
_diffrn_reflns_Laue_measured_fraction_full 0.994
_diffrn_reflns_Laue_measured_fraction_max 0.987
_diffrn_reflns_limit_h_max 14
_diffrn_reflns_limit_h_min -14
_diffrn_reflns_limit_k_max 16
_diffrn_reflns_limit_k_min -16
_diffrn_reflns_limit_l_max 16
_diffrn_reflns_limit_l_min -16
_diffrn_reflns_number 88161
_diffrn_reflns_point_group_measured_fraction_full 0.994
_diffrn_reflns_point_group_measured_fraction_max 0.987
_diffrn_reflns_theta_full 25.242
_diffrn_reflns_theta_max 26.372
_diffrn_reflns_theta_min 3.104
_exptl_absorpt_coefficient_mu 2.567
_exptl_absorpt_correction_T_max 0.7516
_exptl_absorpt_correction_T_min 0.6233
_exptl_absorpt_correction_type multi-scan
_exptl_absorpt_process_details SADABS
_exptl_crystal_colour 'light colourless'
_exptl_crystal_colour_modifier light
_exptl_crystal_colour_primary colourless
_exptl_crystal_density_diffrn 1.677
_exptl_crystal_description block
_exptl_crystal_F_000 912
_exptl_crystal_size_max 0.2
_exptl_crystal_size_mid 0.2
_exptl_crystal_size_min 0.2
_refine_diff_density_max 1.113
_refine_diff_density_min -0.901
_refine_diff_density_rms 0.120
_refine_ls_extinction_method none
_refine_ls_goodness_of_fit_ref 1.150
_refine_ls_hydrogen_treatment constr
_refine_ls_matrix_type full
_refine_ls_number_parameters 482
_refine_ls_number_reflns 7311
_refine_ls_number_restraints 0
_refine_ls_restrained_S_all 1.150
_refine_ls_R_factor_all 0.0404
_refine_ls_R_factor_gt 0.0323
_refine_ls_shift/su_max 0.001
_refine_ls_shift/su_mean 0.000
_refine_ls_structure_factor_coef Fsqd
_refine_ls_weighting_details 'w=1/[\s^2^(Fo^2^)+(0.0164P)^2^+6.4555P] where P=(Fo^2^+2Fc^2^)/3'
_refine_ls_weighting_scheme calc
_refine_ls_wR_factor_gt 0.0669
_refine_ls_wR_factor_ref 0.0703
_reflns_Friedel_coverage 0.000
_reflns_number_gt 6535
_reflns_number_total 7311
_reflns_threshold_expression 'I > 2\s(I)'
_cod_data_source_file d0ce00039f2.cif
_cod_data_source_block 20150526b_0m
_cod_database_code 7240312
_shelx_shelxl_version_number 2014/7
_shelx_space_group_comment
;
The symmetry employed for this shelxl refinement is uniquely defined
by the following loop, which should always be used as a source of
symmetry information in preference to the above space-group names.
They are only intended as comments.
;
_shelx_estimated_absorpt_t_max 0.628
_shelx_estimated_absorpt_t_min 0.628
_olex2_refinement_description
;
1. Fixed Uiso
 At 1.2 times of:
  All C(H) groups, All N(H) groups
 At 1.5 times of:
  All C(H,H,H) groups, All O(H,H) groups
2. Others
 Fixed Sof: O7(0.5) H7A(0.5) H7B(0.5)
3.a Riding coordinates:
 O4(H4A,H4B), O5(H5A,H5B), O6(H6A,H6B), O7(H7A,H7B)
3.b Aromatic/amide H refined with riding coordinates:
 C21(H21), C1(H1), N6(H6), C18(H18), C2(H2), N1(H1A), C20(H20), C4(H4),
 C10(H10), C11(H11), C19(H19), C5(H5), C12(H12), C28(H28)
3.c Idealised Me refined as rotating group:
 C30(H30A,H30B,H30C), C15(H15A,H15B,H15C), C29(H29A,H29B,H29C), C8(H8A,H8B,H8C)
;
_olex2_submission_special_instructions 'No special instructions were received'

loop_
_space_group_symop_operation_xyz
'x, y, z'
'-x, -y, -z'

loop_
_atom_site_label
_atom_site_type_symbol
_atom_site_fract_x
_atom_site_fract_y
_atom_site_fract_z
_atom_site_U_iso_or_equiv
_atom_site_adp_type
_atom_site_occupancy
_atom_site_site_symmetry_order
_atom_site_calc_flag
_atom_site_refinement_flags_posn
_atom_site_refinement_flags_adp
_atom_site_refinement_flags_occupancy
_atom_site_disorder_assembly
_atom_site_disorder_group
Dy1 Dy 0.33256(2) 0.42639(2) 0.80208(2) 0.01610(6) Uani 1 1 d . . . . .
Co1 Co 0.02513(4) 0.75498(4) 0.80941(4) 0.01778(11) Uani 1 1 d . . . . .
O3 O 0.3374(3) 0.5219(2) 0.9379(2) 0.0302(7) Uani 1 1 d . . . . .
O4 O 0.4963(3) 0.3478(2) 0.6861(2) 0.0322(7) Uani 1 1 d . . . . .
H4A H 0.5247 0.3790 0.6139 0.048 Uiso 1 1 d R . . . .
H4B H 0.5503 0.3059 0.7008 0.048 Uiso 1 1 d R . . . .
N14 N 0.2430(4) 0.5480(3) 1.1135(3) 0.0350(9) Uani 1 1 d . . . . .
N10 N 0.1330(4) 0.8064(3) 0.9757(4) 0.0477(11) Uani 1 1 d . . . . .
C21 C 0.5261(4) 0.2359(3) 1.0978(4) 0.0299(9) Uani 1 1 d . . . . .
H21 H 0.5393 0.3081 1.0659 0.036 Uiso 1 1 calc R . . . .
C25 C 0.1456(4) 0.8376(3) 0.6856(4) 0.0337(10) Uani 1 1 d . . . . .
N12 N -0.0940(5) 0.6925(4) 0.6549(4) 0.0589(13) Uani 1 1 d . . . . .
N4 N 0.2141(3) 0.3354(3) 0.7101(3) 0.0210(7) Uani 1 1 d . . . . .
O1 O 0.4666(3) 0.5723(2) 0.7066(2) 0.0277(6) Uani 1 1 d . . . . .
C22 C 0.1195(3) 0.6328(3) 0.8004(3) 0.0197(8) Uani 1 1 d . . . . .
C1 C 0.5886(4) 0.9010(4) 0.4479(4) 0.0369(11) Uani 1 1 d . . . . .
H1 H 0.5746 0.9556 0.3938 0.044 Uiso 1 1 calc R . . . .
C27 C -0.0684(4) 0.8777(3) 0.8165(4) 0.0328(10) Uani 1 1 d . . . . .
C23 C -0.0924(3) 0.6781(3) 0.9390(3) 0.0221(8) Uani 1 1 d . . . . .
N3 N 0.3384(3) 0.5126(2) 0.6016(3) 0.0198(7) Uani 1 1 d . . . . .
N11 N 0.2146(5) 0.8926(4) 0.6128(4) 0.0595(14) Uani 1 1 d . . . . .
N7 N 0.5569(4) 0.0856(3) 1.2303(3) 0.0424(10) Uani 1 1 d . . . . .
C9 C 0.1859(3) 0.3941(3) 0.6220(3) 0.0234(8) Uani 1 1 d . . . . .
N6 N 0.3341(3) 0.1687(3) 0.9473(3) 0.0256(7) Uani 1 1 d . . . . .
H6 H 0.3158 0.1034 0.9805 0.031 Uiso 1 1 calc R . . . .
N13 N -0.1240(5) 0.9528(4) 0.8196(5) 0.0617(14) Uani 1 1 d . . . . .
C18 C 0.4408(4) 0.0678(4) 1.1141(4) 0.0385(11) Uani 1 1 d . . . . .
H18 H 0.3958 0.0239 1.0935 0.046 Uiso 1 1 calc R . . . .
C30 C 0.1365(5) 0.5841(5) 1.1926(4) 0.0557(15) Uani 1 1 d . . . . .
H30A H 0.1004 0.5259 1.2541 0.083 Uiso 1 1 calc GR . . . .
H30B H 0.0801 0.6103 1.1548 0.083 Uiso 1 1 calc GR . . . .
H30C H 0.1591 0.6400 1.2208 0.083 Uiso 1 1 calc GR . . . .
N8 N 0.1774(3) 0.5587(3) 0.7982(3) 0.0260(8) Uani 1 1 d . . . . .
N5 N 0.2894(3) 0.2201(2) 0.8649(3) 0.0210(7) Uani 1 1 d . . . . .
C13 C 0.1680(4) 0.2361(3) 0.7534(3) 0.0232(8) Uani 1 1 d . . . . .
N2 N 0.4052(3) 0.6073(3) 0.5499(3) 0.0236(7) Uani 1 1 d . . . . .
C2 C 0.5193(4) 0.8096(3) 0.4857(4) 0.0333(10) Uani 1 1 d . . . . .
H2 H 0.4571 0.8027 0.4586 0.040 Uiso 1 1 calc R . . . .
N1 N 0.6756(4) 0.9118(3) 0.4883(3) 0.0408(10) Uani 1 1 d . . . . .
H1A H 0.7171 0.9704 0.4647 0.049 Uiso 1 1 calc R . . . .
C20 C 0.5739(4) 0.1884(4) 1.1797(4) 0.0366(11) Uani 1 1 d . . . . .
H20 H 0.6205 0.2301 1.2010 0.044 Uiso 1 1 calc R . . . .
C4 C 0.6351(4) 0.7407(4) 0.6032(4) 0.0367(11) Uani 1 1 d . . . . .
H4 H 0.6529 0.6863 0.6553 0.044 Uiso 1 1 calc R . . . .
C10 C 0.1057(4) 0.3576(4) 0.5804(4) 0.0348(10) Uani 1 1 d . . . . .
H10 H 0.0870 0.3999 0.5204 0.042 Uiso 1 1 calc R . . . .
C15 C 0.1681(5) 0.0595(4) 0.8920(5) 0.0435(12) Uani 1 1 d . . . . .
H15A H 0.2258 0.0204 0.9215 0.065 Uiso 1 1 calc GR . . . .
H15B H 0.1568 0.0273 0.8356 0.065 Uiso 1 1 calc GR . . . .
H15C H 0.0932 0.0586 0.9519 0.065 Uiso 1 1 calc GR . . . .
C11 C 0.0537(5) 0.2575(4) 0.6292(4) 0.0435(12) Uani 1 1 d . . . . .
H11 H -0.0026 0.2325 0.6041 0.052 Uiso 1 1 calc R . . . .
C3 C 0.5425(4) 0.7274(3) 0.5646(3) 0.0249(9) Uani 1 1 d . . . . .
N9 N -0.1606(3) 0.6362(3) 1.0226(3) 0.0289(8) Uani 1 1 d . . . . .
C19 C 0.4923(5) 0.0280(4) 1.1959(5) 0.0478(13) Uani 1 1 d . . . . .
H19 H 0.4809 -0.0440 1.2290 0.057 Uiso 1 1 calc R . . . .
O2 O 0.4364(3) 0.3199(2) 0.9225(2) 0.0264(6) Uani 1 1 d . . . . .
C29 C 0.3362(5) 0.4985(5) 1.1565(5) 0.0585(16) Uani 1 1 d . . . . .
H29A H 0.3604 0.5451 1.1944 0.088 Uiso 1 1 calc GR . . . .
H29B H 0.4040 0.4852 1.0950 0.088 Uiso 1 1 calc GR . . . .
H29C H 0.3058 0.4326 1.2083 0.088 Uiso 1 1 calc GR . . . .
C7 C 0.2511(4) 0.4976(3) 0.5687(3) 0.0245(9) Uani 1 1 d . . . . .
C17 C 0.4580(4) 0.1749(3) 1.0636(3) 0.0246(9) Uani 1 1 d . . . . .
C14 C 0.2124(4) 0.1716(3) 0.8409(3) 0.0243(8) Uani 1 1 d . . . . .
C5 C 0.7010(4) 0.8346(4) 0.5646(5) 0.0436(12) Uani 1 1 d . . . . .
H5 H 0.7628 0.8443 0.5912 0.052 Uiso 1 1 calc R . . . .
C12 C 0.0862(4) 0.1950(4) 0.7156(4) 0.0363(11) Uani 1 1 d . . . . .
H12 H 0.0539 0.1266 0.7480 0.044 Uiso 1 1 calc R . . . .
C8 C 0.2103(5) 0.5764(5) 0.4866(5) 0.0517(15) Uani 1 1 d . . . . .
H8A H 0.2403 0.6460 0.4811 0.077 Uiso 1 1 calc GR . . . .
H8B H 0.1243 0.5761 0.5116 0.077 Uiso 1 1 calc GR . . . .
H8C H 0.2401 0.5581 0.4142 0.077 Uiso 1 1 calc GR . . . .
C6 C 0.4669(3) 0.6267(3) 0.6122(3) 0.0213(8) Uani 1 1 d . . . . .
C16 C 0.4088(3) 0.2270(3) 0.9730(3) 0.0221(8) Uani 1 1 d . . . . .
C26 C -0.0483(4) 0.7169(3) 0.7118(4) 0.0304(10) Uani 1 1 d . . . . .
C24 C 0.0945(4) 0.7898(3) 0.9110(4) 0.0282(9) Uani 1 1 d . . . . .
C28 C 0.2505(4) 0.5529(3) 1.0087(4) 0.0325(10) Uani 1 1 d . . . . .
H28 H 0.1867 0.5814 0.9860 0.039 Uiso 1 1 calc R . . . .
O5 O -0.2592(4) 1.1199(3) 0.9052(4) 0.0643(12) Uani 1 1 d . . . . .
H5A H -0.2081 1.0785 0.8710 0.097 Uiso 1 1 d R . . . .
H5B H -0.2234 1.1463 0.9417 0.097 Uiso 1 1 d R . . . .
O6 O 0.6565(4) 0.2108(4) 0.7374(4) 0.0863(16) Uani 1 1 d . . . . .
H6A H 0.6651 0.1899 0.8020 0.129 Uiso 1 1 d R . . . .
H6B H 0.7189 0.1863 0.6938 0.129 Uiso 1 1 d R . . . .
O7 O 0.8098(11) 0.0844(12) 0.6186(8) 0.120(5) Uani 0.5 1 d . . P . .
H7A H 0.8134 0.0951 0.5500 0.180 Uiso 0.5 1 d R . P . .
H7B H 0.8593 0.0390 0.6389 0.180 Uiso 0.5 1 d R . P . .

loop_
_atom_site_aniso_label
_atom_site_aniso_U_11
_atom_site_aniso_U_22
_atom_site_aniso_U_33
_atom_site_aniso_U_23
_atom_site_aniso_U_13
_atom_site_aniso_U_12
Dy1 0.01768(9) 0.01523(9) 0.01346(9) -0.00015(6) -0.00432(6) -0.00104(6)
Co1 0.0180(3) 0.0134(2) 0.0185(3) 0.00039(19) -0.0038(2) -0.00128(19)
O3 0.0331(17) 0.0322(16) 0.0263(15) -0.0122(13) -0.0067(13) -0.0043(13)
O4 0.0319(16) 0.0379(17) 0.0189(14) 0.0003(13) -0.0039(12) 0.0118(14)
N14 0.043(2) 0.037(2) 0.0260(19) -0.0083(16) -0.0116(17) 0.0003(18)
N10 0.065(3) 0.036(2) 0.055(3) -0.011(2) -0.036(2) -0.004(2)
C21 0.032(2) 0.026(2) 0.031(2) -0.0005(18) -0.0119(19) -0.0037(18)
C25 0.034(2) 0.024(2) 0.036(3) 0.0009(19) -0.007(2) -0.0033(19)
N12 0.069(3) 0.073(3) 0.050(3) -0.012(3) -0.039(3) -0.002(3)
N4 0.0210(17) 0.0223(17) 0.0194(16) -0.0039(13) -0.0065(13) -0.0010(13)
O1 0.0356(16) 0.0250(15) 0.0201(14) 0.0074(12) -0.0122(13) -0.0116(12)
C22 0.0196(19) 0.023(2) 0.0145(18) -0.0012(15) -0.0040(15) -0.0020(16)
C1 0.048(3) 0.025(2) 0.030(2) 0.0038(18) -0.009(2) 0.000(2)
C27 0.035(2) 0.023(2) 0.039(3) -0.0045(19) -0.012(2) 0.0021(19)
C23 0.021(2) 0.0173(18) 0.027(2) -0.0063(16) -0.0056(17) 0.0006(16)
N3 0.0214(16) 0.0202(16) 0.0147(15) -0.0003(12) -0.0038(13) -0.0006(13)
N11 0.061(3) 0.044(3) 0.050(3) 0.010(2) 0.002(2) -0.025(2)
N7 0.049(3) 0.043(2) 0.039(2) 0.0028(19) -0.027(2) 0.002(2)
C9 0.022(2) 0.028(2) 0.0194(19) -0.0034(16) -0.0062(16) 0.0010(16)
N6 0.0319(19) 0.0177(16) 0.0277(18) 0.0028(14) -0.0150(15) -0.0029(14)
N13 0.062(3) 0.034(2) 0.094(4) -0.018(3) -0.032(3) 0.023(2)
C18 0.046(3) 0.029(2) 0.047(3) 0.003(2) -0.031(2) -0.005(2)
C30 0.070(4) 0.056(4) 0.034(3) -0.018(3) -0.005(3) 0.013(3)
N8 0.0297(19) 0.0265(18) 0.0208(17) -0.0049(14) -0.0081(15) 0.0079(16)
N5 0.0239(17) 0.0187(16) 0.0204(16) -0.0008(13) -0.0091(14) -0.0001(13)
C13 0.024(2) 0.022(2) 0.024(2) -0.0067(16) -0.0069(17) -0.0005(16)
N2 0.0252(18) 0.0235(17) 0.0182(16) 0.0021(13) -0.0058(14) -0.0037(14)
C2 0.043(3) 0.024(2) 0.031(2) 0.0028(18) -0.014(2) -0.0043(19)
N1 0.039(2) 0.026(2) 0.043(2) 0.0069(17) -0.0023(19) -0.0134(17)
C20 0.038(3) 0.042(3) 0.036(3) -0.005(2) -0.021(2) -0.002(2)
C4 0.035(2) 0.028(2) 0.041(3) 0.011(2) -0.015(2) -0.0076(19)
C10 0.039(3) 0.041(3) 0.033(2) -0.006(2) -0.024(2) -0.001(2)
C15 0.059(3) 0.027(2) 0.051(3) 0.004(2) -0.033(3) -0.015(2)
C11 0.047(3) 0.048(3) 0.048(3) -0.010(2) -0.032(3) -0.011(2)
C3 0.026(2) 0.020(2) 0.021(2) 0.0009(16) -0.0013(16) -0.0015(16)
N9 0.0289(19) 0.0226(18) 0.0259(19) -0.0025(15) 0.0017(16) -0.0044(15)
C19 0.060(3) 0.031(3) 0.055(3) 0.012(2) -0.034(3) -0.004(2)
O2 0.0332(16) 0.0197(14) 0.0257(15) 0.0036(12) -0.0138(13) -0.0040(12)
C29 0.054(3) 0.086(5) 0.039(3) 0.000(3) -0.027(3) -0.004(3)
C7 0.023(2) 0.031(2) 0.0162(19) -0.0013(16) -0.0052(16) 0.0013(17)
C17 0.023(2) 0.024(2) 0.025(2) 0.0002(16) -0.0096(17) 0.0023(16)
C14 0.028(2) 0.0194(19) 0.025(2) -0.0032(16) -0.0084(17) -0.0018(16)
C5 0.031(3) 0.038(3) 0.057(3) 0.005(2) -0.018(2) -0.010(2)
C12 0.038(3) 0.035(3) 0.042(3) -0.010(2) -0.019(2) -0.008(2)
C8 0.047(3) 0.057(3) 0.049(3) 0.020(3) -0.031(3) -0.014(3)
C6 0.0198(19) 0.0194(19) 0.0188(19) -0.0006(15) -0.0011(15) 0.0014(15)
C16 0.0211(19) 0.022(2) 0.022(2) -0.0016(16) -0.0076(16) 0.0009(16)
C26 0.034(2) 0.027(2) 0.028(2) 0.0007(18) -0.0134(19) 0.0006(18)
C24 0.032(2) 0.018(2) 0.035(2) -0.0038(17) -0.0112(19) -0.0015(17)
C28 0.046(3) 0.027(2) 0.030(2) -0.0069(18) -0.020(2) 0.002(2)
O5 0.060(3) 0.080(3) 0.086(3) -0.053(3) -0.048(2) 0.027(2)
O6 0.084(3) 0.083(3) 0.086(4) 0.008(3) -0.042(3) 0.036(3)
O7 0.131(10) 0.198(14) 0.044(6) -0.038(7) -0.040(6) 0.032(10)

loop_
_atom_type_symbol
_atom_type_description
_atom_type_scat_dispersion_real
_atom_type_scat_dispersion_imag
_atom_type_scat_source
C C 0.0033 0.0016 'International Tables Vol C Tables 4.2.6.8 and 6.1.1.4'
H H 0.0000 0.0000 'International Tables Vol C Tables 4.2.6.8 and 6.1.1.4'
Co Co 0.3494 0.9721 'International Tables Vol C Tables 4.2.6.8 and 6.1.1.4'
Dy Dy -0.1892 4.4098 'International Tables Vol C Tables 4.2.6.8 and 6.1.1.4'
N N 0.0061 0.0033 'International Tables Vol C Tables 4.2.6.8 and 6.1.1.4'
O O 0.0106 0.0060 'International Tables Vol C Tables 4.2.6.8 and 6.1.1.4'

loop_
_geom_angle_atom_site_label_1
_geom_angle_atom_site_label_2
_geom_angle_atom_site_label_3
_geom_angle
_geom_angle_site_symmetry_1
_geom_angle_site_symmetry_3
_geom_angle_publ_flag
O3 Dy1 N4 150.45(10) . . ?
O3 Dy1 N3 124.46(10) . . ?
O3 Dy1 N8 76.41(11) . . ?
O3 Dy1 N5 118.87(10) . . ?
O3 Dy1 N9 71.41(11) . 2_567 ?
O3 Dy1 O2 71.74(10) . . ?
O4 Dy1 O3 126.63(11) . . ?
O4 Dy1 N4 82.56(11) . . ?
O4 Dy1 O1 77.79(11) . . ?
O4 Dy1 N3 75.82(10) . . ?
O4 Dy1 N8 143.13(10) . . ?
O4 Dy1 N5 73.72(10) . . ?
O4 Dy1 N9 136.26(11) . 2_567 ?
O4 Dy1 O2 72.31(10) . . ?
N4 Dy1 N5 59.94(10) . . ?
O1 Dy1 O3 72.86(10) . . ?
O1 Dy1 N4 124.23(10) . . ?
O1 Dy1 N3 63.21(10) . . ?
O1 Dy1 N8 84.26(11) . . ?
O1 Dy1 N5 150.35(10) . . ?
O1 Dy1 N9 141.68(11) . 2_567 ?
O1 Dy1 O2 102.21(9) . . ?
N3 Dy1 N4 61.50(10) . . ?
N3 Dy1 N5 116.15(10) . . ?
N8 Dy1 N4 81.41(11) . . ?
N8 Dy1 N3 67.34(10) . . ?
N8 Dy1 N5 124.03(11) . . ?
N8 Dy1 N9 74.39(11) . 2_567 ?
N9 Dy1 N4 84.06(11) 2_567 . ?
N9 Dy1 N3 131.05(11) 2_567 . ?
N9 Dy1 N5 63.55(11) 2_567 . ?
O2 Dy1 N4 120.41(10) . . ?
O2 Dy1 N3 147.25(10) . . ?
O2 Dy1 N8 143.69(10) . . ?
O2 Dy1 N5 61.37(9) . . ?
O2 Dy1 N9 79.26(11) . 2_567 ?
C25 Co1 C26 91.4(2) . . ?
C25 Co1 C24 90.6(2) . . ?
C22 Co1 C25 91.34(18) . . ?
C22 Co1 C23 90.04(16) . . ?
C22 Co1 C26 90.04(18) . . ?
C22 Co1 C24 89.78(17) . . ?
C27 Co1 C25 88.1(2) . . ?
C27 Co1 C22 179.29(19) . . ?
C27 Co1 C23 90.58(18) . . ?
C27 Co1 C26 89.6(2) . . ?
C27 Co1 C24 90.60(19) . . ?
C23 Co1 C25 176.12(19) . . ?
C23 Co1 C26 92.26(18) . . ?
C23 Co1 C24 85.80(18) . . ?
C24 Co1 C26 178.05(18) . . ?
C28 O3 Dy1 127.4(3) . . ?
Dy1 O4 H4A 117.5 . . ?
Dy1 O4 H4B 132.1 . . ?
H4A O4 H4B 107.3 . . ?
C29 N14 C30 118.0(4) . . ?
C28 N14 C30 121.0(4) . . ?
C28 N14 C29 120.8(4) . . ?
C20 C21 H21 120.4 . . ?
C20 C21 C17 119.1(4) . . ?
C17 C21 H21 120.4 . . ?
N11 C25 Co1 175.9(5) . . ?
C9 N4 Dy1 118.4(3) . . ?
C13 N4 Dy1 122.7(3) . . ?
C13 N4 C9 118.6(3) . . ?
C6 O1 Dy1 121.2(2) . . ?
N8 C22 Co1 177.7(3) . . ?
C2 C1 H1 119.9 . . ?
N1 C1 H1 119.9 . . ?
N1 C1 C2 120.3(4) . . ?
N13 C27 Co1 179.2(5) . . ?
N9 C23 Co1 174.3(4) . . ?
N2 N3 Dy1 117.2(2) . . ?
C7 N3 Dy1 120.2(3) . . ?
C7 N3 N2 116.8(3) . . ?
C19 N7 C20 116.5(4) . . ?
N4 C9 C10 122.1(4) . . ?
N4 C9 C7 116.2(3) . . ?
C10 C9 C7 121.7(4) . . ?
N5 N6 H6 122.0 . . ?
C16 N6 H6 122.0 . . ?
C16 N6 N5 115.9(3) . . ?
C19 C18 H18 120.9 . . ?
C19 C18 C17 118.2(4) . . ?
C17 C18 H18 120.9 . . ?
N14 C30 H30A 109.5 . . ?
N14 C30 H30B 109.5 . . ?
N14 C30 H30C 109.5 . . ?
H30A C30 H30B 109.5 . . ?
H30A C30 H30C 109.5 . . ?
H30B C30 H30C 109.5 . . ?
C22 N8 Dy1 166.8(3) . . ?
N6 N5 Dy1 115.1(2) . . ?
C14 N5 Dy1 124.1(3) . . ?
C14 N5 N6 119.3(3) . . ?
N4 C13 C14 116.1(3) . . ?
N4 C13 C12 122.0(4) . . ?
C12 C13 C14 121.9(4) . . ?
C6 N2 N3 109.9(3) . . ?
C1 C2 H2 120.2 . . ?
C1 C2 C3 119.6(4) . . ?
C3 C2 H2 120.2 . . ?
C1 N1 H1A 118.9 . . ?
C1 N1 C5 122.1(4) . . ?
C5 N1 H1A 118.9 . . ?
C21 C20 H20 118.2 . . ?
N7 C20 C21 123.6(4) . . ?
N7 C20 H20 118.2 . . ?
C3 C4 H4 120.0 . . ?
C5 C4 H4 120.0 . . ?
C5 C4 C3 119.9(4) . . ?
C9 C10 H10 120.5 . . ?
C11 C10 C9 119.0(4) . . ?
C11 C10 H10 120.5 . . ?
H15A C15 H15B 109.5 . . ?
H15A C15 H15C 109.5 . . ?
H15B C15 H15C 109.5 . . ?
C14 C15 H15A 109.5 . . ?
C14 C15 H15B 109.5 . . ?
C14 C15 H15C 109.5 . . ?
C10 C11 H11 120.3 . . ?
C12 C11 C10 119.3(4) . . ?
C12 C11 H11 120.3 . . ?
C2 C3 C6 122.0(4) . . ?
C4 C3 C2 118.6(4) . . ?
C4 C3 C6 119.3(4) . . ?
C23 N9 Dy1 169.4(3) . 2_567 ?
N7 C19 C18 124.4(5) . . ?
N7 C19 H19 117.8 . . ?
C18 C19 H19 117.8 . . ?
C16 O2 Dy1 124.3(3) . . ?
N14 C29 H29A 109.5 . . ?
N14 C29 H29B 109.5 . . ?
N14 C29 H29C 109.5 . . ?
H29A C29 H29B 109.5 . . ?
H29A C29 H29C 109.5 . . ?
H29B C29 H29C 109.5 . . ?
N3 C7 C9 115.1(3) . . ?
N3 C7 C8 125.0(4) . . ?
C9 C7 C8 119.9(4) . . ?
C21 C17 C18 118.1(4) . . ?
C21 C17 C16 118.5(4) . . ?
C18 C17 C16 123.4(4) . . ?
N5 C14 C13 114.4(3) . . ?
N5 C14 C15 125.8(4) . . ?
C13 C14 C15 119.8(4) . . ?
N1 C5 C4 119.5(5) . . ?
N1 C5 H5 120.3 . . ?
C4 C5 H5 120.3 . . ?
C13 C12 H12 120.6 . . ?
C11 C12 C13 118.9(4) . . ?
C11 C12 H12 120.6 . . ?
C7 C8 H8A 109.5 . . ?
C7 C8 H8B 109.5 . . ?
C7 C8 H8C 109.5 . . ?
H8A C8 H8B 109.5 . . ?
H8A C8 H8C 109.5 . . ?
H8B C8 H8C 109.5 . . ?
O1 C6 N2 127.5(4) . . ?
O1 C6 C3 117.9(4) . . ?
N2 C6 C3 114.6(3) . . ?
N6 C16 C17 117.8(3) . . ?
O2 C16 N6 121.1(4) . . ?
O2 C16 C17 121.1(4) . . ?
N12 C26 Co1 178.6(5) . . ?
N10 C24 Co1 176.6(4) . . ?
O3 C28 N14 124.2(4) . . ?
O3 C28 H28 117.9 . . ?
N14 C28 H28 117.9 . . ?
H5A O5 H5B 104.8 . . ?
H6A O6 H6B 102.3 . . ?
H7A O7 H7B 116.8 . . ?

loop_
_geom_bond_atom_site_label_1
_geom_bond_atom_site_label_2
_geom_bond_distance
_geom_bond_site_symmetry_2
_geom_bond_publ_flag
Dy1 O3 2.368(3) . ?
Dy1 O4 2.356(3) . ?
Dy1 N4 2.576(3) . ?
Dy1 O1 2.356(3) . ?
Dy1 N3 2.563(3) . ?
Dy1 N8 2.451(3) . ?
Dy1 N5 2.630(3) . ?
Dy1 N9 2.490(3) 2_567 ?
Dy1 O2 2.449(3) . ?
Co1 C25 1.898(4) . ?
Co1 C22 1.888(4) . ?
Co1 C27 1.887(4) . ?
Co1 C23 1.890(4) . ?
Co1 C26 1.905(5) . ?
Co1 C24 1.900(5) . ?
O3 C28 1.242(5) . ?
O4 H4A 0.8854 . ?
O4 H4B 0.8611 . ?
N14 C30 1.462(6) . ?
N14 C29 1.456(7) . ?
N14 C28 1.313(6) . ?
N10 C24 1.136(6) . ?
C21 H21 0.9300 . ?
C21 C20 1.378(6) . ?
C21 C17 1.384(6) . ?
C25 N11 1.143(6) . ?
N12 C26 1.147(6) . ?
N4 C9 1.353(5) . ?
N4 C13 1.342(5) . ?
O1 C6 1.265(5) . ?
C22 N8 1.149(5) . ?
C1 H1 0.9300 . ?
C1 C2 1.370(6) . ?
C1 N1 1.325(6) . ?
C27 N13 1.145(6) . ?
C23 N9 1.146(5) . ?
N3 N2 1.397(4) . ?
N3 C7 1.280(5) . ?
N7 C20 1.336(6) . ?
N7 C19 1.326(7) . ?
C9 C10 1.381(6) . ?
C9 C7 1.481(6) . ?
N6 H6 0.8600 . ?
N6 N5 1.374(4) . ?
N6 C16 1.351(5) . ?
C18 H18 0.9300 . ?
C18 C19 1.384(7) . ?
C18 C17 1.385(6) . ?
C30 H30A 0.9600 . ?
C30 H30B 0.9600 . ?
C30 H30C 0.9600 . ?
N5 C14 1.283(5) . ?
C13 C14 1.480(6) . ?
C13 C12 1.392(6) . ?
N2 C6 1.319(5) . ?
C2 H2 0.9300 . ?
C2 C3 1.388(6) . ?
N1 H1A 0.8600 . ?
N1 C5 1.340(6) . ?
C20 H20 0.9300 . ?
C4 H4 0.9300 . ?
C4 C3 1.378(6) . ?
C4 C5 1.376(6) . ?
C10 H10 0.9300 . ?
C10 C11 1.381(7) . ?
C15 H15A 0.9600 . ?
C15 H15B 0.9600 . ?
C15 H15C 0.9600 . ?
C15 C14 1.493(6) . ?
C11 H11 0.9300 . ?
C11 C12 1.381(7) . ?
C3 C6 1.505(5) . ?
N9 Dy1 2.489(3) 2_567 ?
C19 H19 0.9300 . ?
O2 C16 1.234(5) . ?
C29 H29A 0.9600 . ?
C29 H29B 0.9600 . ?
C29 H29C 0.9600 . ?
C7 C8 1.488(6) . ?
C17 C16 1.496(5) . ?
C5 H5 0.9300 . ?
C12 H12 0.9300 . ?
C8 H8A 0.9600 . ?
C8 H8B 0.9600 . ?
C8 H8C 0.9600 . ?
C28 H28 0.9300 . ?
O5 H5A 0.8592 . ?
O5 H5B 0.8581 . ?
O6 H6A 0.8573 . ?
O6 H6B 0.8593 . ?
O7 H7A 0.8526 . ?
O7 H7B 0.8699 . ?

loop_
_geom_torsion_atom_site_label_1
_geom_torsion_atom_site_label_2
_geom_torsion_atom_site_label_3
_geom_torsion_atom_site_label_4
_geom_torsion
_geom_torsion_site_symmetry_1
_geom_torsion_site_symmetry_2
_geom_torsion_site_symmetry_3
_geom_torsion_site_symmetry_4
_geom_torsion_publ_flag
Dy1 O3 C28 N14 138.6(4) . . . . ?
Dy1 N4 C9 C10 -168.5(3) . . . . ?
Dy1 N4 C9 C7 14.7(4) . . . . ?
Dy1 N4 C13 C14 -14.2(5) . . . . ?
Dy1 N4 C13 C12 167.9(3) . . . . ?
Dy1 O1 C6 N2 -6.4(6) . . . . ?
Dy1 O1 C6 C3 171.5(2) . . . . ?
Dy1 N3 N2 C6 8.5(4) . . . . ?
Dy1 N3 C7 C9 -30.1(5) . . . . ?
Dy1 N3 C7 C8 147.5(4) . . . . ?
Dy1 N5 C14 C13 13.1(5) . . . . ?
Dy1 N5 C14 C15 -167.6(4) . . . . ?
Dy1 O2 C16 N6 14.2(5) . . . . ?
Dy1 O2 C16 C17 -166.7(3) . . . . ?
C21 C17 C16 N6 -174.4(4) . . . . ?
C21 C17 C16 O2 6.3(6) . . . . ?
N4 C9 C10 C11 -0.8(7) . . . . ?
N4 C9 C7 N3 9.6(5) . . . . ?
N4 C9 C7 C8 -168.2(4) . . . . ?
N4 C13 C14 N5 0.6(5) . . . . ?
N4 C13 C14 C15 -178.7(4) . . . . ?
N4 C13 C12 C11 1.5(7) . . . . ?
C1 C2 C3 C4 0.3(7) . . . . ?
C1 C2 C3 C6 177.9(4) . . . . ?
C1 N1 C5 C4 -0.2(8) . . . . ?
N3 N2 C6 O1 -2.0(6) . . . . ?
N3 N2 C6 C3 -179.9(3) . . . . ?
C9 N4 C13 C14 173.4(3) . . . . ?
C9 N4 C13 C12 -4.6(6) . . . . ?
C9 C10 C11 C12 -2.2(8) . . . . ?
N6 N5 C14 C13 178.2(3) . . . . ?
N6 N5 C14 C15 -2.5(6) . . . . ?
C18 C17 C16 N6 6.7(6) . . . . ?
C18 C17 C16 O2 -172.5(4) . . . . ?
C30 N14 C28 O3 -178.7(5) . . . . ?
N5 N6 C16 O2 -1.8(6) . . . . ?
N5 N6 C16 C17 179.0(3) . . . . ?
C13 N4 C9 C10 4.2(6) . . . . ?
C13 N4 C9 C7 -172.6(3) . . . . ?
N2 N3 C7 C9 177.4(3) . . . . ?
N2 N3 C7 C8 -4.9(6) . . . . ?
C2 C1 N1 C5 1.4(8) . . . . ?
C2 C3 C6 O1 -157.2(4) . . . . ?
C2 C3 C6 N2 21.0(6) . . . . ?
N1 C1 C2 C3 -1.5(7) . . . . ?
C20 C21 C17 C18 0.2(7) . . . . ?
C20 C21 C17 C16 -178.8(4) . . . . ?
C20 N7 C19 C18 -1.3(8) . . . . ?
C4 C3 C6 O1 20.4(6) . . . . ?
C4 C3 C6 N2 -161.5(4) . . . . ?
C10 C9 C7 N3 -167.2(4) . . . . ?
C10 C9 C7 C8 15.0(6) . . . . ?
C10 C11 C12 C13 1.9(8) . . . . ?
C3 C4 C5 N1 -0.9(8) . . . . ?
C19 N7 C20 C21 1.6(8) . . . . ?
C19 C18 C17 C21 0.1(7) . . . . ?
C19 C18 C17 C16 179.0(5) . . . . ?
C29 N14 C28 O3 -3.7(7) . . . . ?
C7 N3 N2 C6 161.7(4) . . . . ?
C7 C9 C10 C11 175.7(4) . . . . ?
C17 C21 C20 N7 -1.1(7) . . . . ?
C17 C18 C19 N7 0.5(9) . . . . ?
C14 C13 C12 C11 -176.3(4) . . . . ?
C5 C4 C3 C2 0.9(7) . . . . ?
C5 C4 C3 C6 -176.7(4) . . . . ?
C12 C13 C14 N5 178.6(4) . . . . ?
C12 C13 C14 C15 -0.7(6) . . . . ?
C16 N6 N5 Dy1 -9.5(4) . . . . ?
C16 N6 N5 C14 -175.9(4) . . . . ?
